data_4067315
loop_
_publ_author_name
'O, Wylie W. N.'
'Lough, Alan J.'
'Morris, Robert H.'

_publ_section_title
;
 Palladium(II) and Platinum(II) Complexes Featuring a
 Nitrile-Functionalized N-Heterocyclic Carbene Ligand
;
_journal_issue 3
_journal_name_full Organometallics
_journal_page_first 570
_journal_paper_doi 10.1021/om9008372
_journal_volume 29
_journal_year 2010
_chemical_formula_moiety 'C19 H21 Cl N3 Pt, B F4'
_chemical_formula_sum 'C19 H21 B Cl F4 N3 Pt'
_chemical_formula_weight 608.74
_chemical_name_systematic
; 
 ? 
;
_space_group_IT_number 14
_symmetry_cell_setting monoclinic
_symmetry_space_group_name_Hall '-P 2yn'
_symmetry_space_group_name_H-M 'P 1 21/n 1'
_atom_sites_solution_hydrogens geom
_atom_sites_solution_primary direct
_atom_sites_solution_secondary difmap
_audit_creation_method SHELXL-97
_cell_angle_alpha 90.00
_cell_angle_beta 105.5170(16)
_cell_angle_gamma 90.00
_cell_formula_units_Z 4
_cell_length_a 10.3133(3)
_cell_length_b 18.4483(6)
_cell_length_c 11.0279(3)
_cell_measurement_reflns_used 11163
_cell_measurement_temperature 150(2)
_cell_measurement_theta_max 27.5
_cell_measurement_theta_min 2.6
_cell_volume 2021.72(11)
_computing_cell_refinement 'Denzo-SMN (Otwinowski & Minor, 1997)'
_computing_data_collection 'Collect (Nonius B.V., 1997-2002)'
_computing_data_reduction Denzo-SMN
_computing_molecular_graphics 'PLATON (Spek, 2003)'
_computing_publication_material 'SHELXTL V6.1'
_computing_structure_refinement 'SHELXTL V6.1 (Sheldrick, 2008)'
_computing_structure_solution 'SIR-92 (Altomare et al., 1994)'
_diffrn_ambient_temperature 150(2)
_diffrn_detector_area_resol_mean 9
_diffrn_measured_fraction_theta_full 0.994
_diffrn_measured_fraction_theta_max 0.982
_diffrn_measurement_device_type 'Nonius KappaCCD'
_diffrn_measurement_method '\f scans and \w scans with \k offsets'
_diffrn_radiation_monochromator graphite
_diffrn_radiation_source 'fine-focus sealed tube'
_diffrn_radiation_type MoK\a
_diffrn_radiation_wavelength 0.71073
_diffrn_reflns_av_R_equivalents 0.0438
_diffrn_reflns_av_sigmaI/netI 0.0490
_diffrn_reflns_limit_h_max 12
_diffrn_reflns_limit_h_min -13
_diffrn_reflns_limit_k_max 23
_diffrn_reflns_limit_k_min -23
_diffrn_reflns_limit_l_max 14
_diffrn_reflns_limit_l_min -14
_diffrn_reflns_number 11163
_diffrn_reflns_theta_full 27.53
_diffrn_reflns_theta_max 27.53
_diffrn_reflns_theta_min 2.64
_diffrn_standards_number 0
_exptl_absorpt_coefficient_mu 7.119
_exptl_absorpt_correction_T_max 0.276
_exptl_absorpt_correction_T_min 0.235
_exptl_absorpt_correction_type multi-scan
_exptl_absorpt_process_details
;
multi-scan from symmetry-related measurements 
 Sortav (Blessing 1995)
;
_exptl_crystal_colour colourless
_exptl_crystal_density_diffrn 2.000
_exptl_crystal_density_method 'not measured'
_exptl_crystal_description block
_exptl_crystal_F_000 1168
_exptl_crystal_size_max 0.30
_exptl_crystal_size_mid 0.22
_exptl_crystal_size_min 0.18
_refine_diff_density_max 2.720
_refine_diff_density_min -1.870
_refine_diff_density_rms 0.188
_refine_ls_extinction_coef 0.0020(2)
_refine_ls_extinction_expression Fc^*^=kFc[1+0.001xFc^2^\l^3^/sin(2\q)]^-1/4^
_refine_ls_extinction_method SHELXL
_refine_ls_goodness_of_fit_ref 1.060
_refine_ls_hydrogen_treatment constr
_refine_ls_matrix_type full
_refine_ls_number_parameters 263
_refine_ls_number_reflns 4574
_refine_ls_number_restraints 0
_refine_ls_restrained_S_all 1.060
_refine_ls_R_factor_all 0.0485
_refine_ls_R_factor_gt 0.0356
_refine_ls_shift/su_max 0.002
_refine_ls_shift/su_mean 0.000
_refine_ls_structure_factor_coef Fsqd
_refine_ls_weighting_details 'calc w=1/[\s^2^(Fo^2^)+(0.0485P)^2^+1.8105P] where P=(Fo^2^+2Fc^2^)/3'
_refine_ls_weighting_scheme calc
_refine_ls_wR_factor_gt 0.0848
_refine_ls_wR_factor_ref 0.0912
_reflns_number_gt 3744
_reflns_number_total 4574
_reflns_threshold_expression I>2\s(I)
_cod_data_source_file om9008372_si_002.cif
_cod_data_source_block 4
_cod_depositor_comments
;
The following automatic conversions were performed:

'_symmetry_cell_setting' value 'Monoclinic' changed to 'monoclinic'
according to /home/saulius/struct/CIF-dictionaries/cif_core.dic
dictionary named 'cif_core.dic' version 2.4.1 from 2010-06-29.

Automatic conversion script
Id: cif_fix_values 1715 2011-07-08 13:25:40Z adriana 
;
_cod_original_cell_volume 2021.72(10)
_cod_original_sg_symbol_H-M 'P 21/n'
_cod_database_code 4067315

loop_
_symmetry_equiv_pos_as_xyz
'x, y, z'
'-x+1/2, y+1/2, -z+1/2'
'-x, -y, -z'
'x-1/2, -y-1/2, z-1/2'

loop_
_atom_site_label
_atom_site_type_symbol
_atom_site_fract_x
_atom_site_fract_y
_atom_site_fract_z
_atom_site_U_iso_or_equiv
_atom_site_adp_type
_atom_site_occupancy
_atom_site_symmetry_multiplicity
_atom_site_calc_flag
_atom_site_refinement_flags
Pt1 Pt 0.899573(18) 0.189114(10) 1.033810(18) 0.01783(10) Uani 1 1 d .
Cl1 Cl 1.05599(13) 0.12883(7) 1.19182(12) 0.0273(3) Uani 1 1 d .
N1 N 0.7904(4) 0.0435(2) 0.9182(4) 0.0205(9) Uani 1 1 d .
N2 N 0.7293(4) 0.0688(2) 1.0859(4) 0.0223(9) Uani 1 1 d .
N3 N 0.5115(5) -0.0082(3) 0.6591(5) 0.0324(11) Uani 1 1 d .
C1 C 0.7959(5) 0.0955(3) 1.0064(5) 0.0202(10) Uani 1 1 d .
C2 C 0.6841(5) -0.0007(3) 1.0482(5) 0.0264(12) Uani 1 1 d .
H2A H 0.6351 -0.0313 1.0893 0.032 Uiso 1 1 calc R
C3 C 0.7207(5) -0.0171(3) 0.9456(5) 0.0245(11) Uani 1 1 d .
H3A H 0.7034 -0.0612 0.8994 0.029 Uiso 1 1 calc R
C4 C 0.7067(6) 0.1073(3) 1.1943(5) 0.0340(14) Uani 1 1 d .
H4A H 0.7924 0.1264 1.2459 0.051 Uiso 1 1 calc R
H4B H 0.6686 0.0738 1.2447 0.051 Uiso 1 1 calc R
H4C H 0.6439 0.1474 1.1650 0.051 Uiso 1 1 calc R
C5 C 0.8400(5) 0.0514(3) 0.8111(5) 0.0206(11) Uani 1 1 d .
C6 C 0.9709(5) 0.0753(3) 0.8226(5) 0.0254(12) Uani 1 1 d .
H6A H 1.0301 0.0839 0.9036 0.030 Uiso 1 1 calc R
C7 C 1.0142(6) 0.0865(3) 0.7163(6) 0.0370(15) Uani 1 1 d .
H7A H 1.1032 0.1034 0.7247 0.044 Uiso 1 1 calc R
C8 C 0.9306(7) 0.0735(4) 0.5978(6) 0.0414(16) Uani 1 1 d .
H8A H 0.9616 0.0826 0.5255 0.050 Uiso 1 1 calc R
C9 C 0.8022(6) 0.0474(3) 0.5841(6) 0.0335(13) Uani 1 1 d .
H9A H 0.7462 0.0365 0.5027 0.040 Uiso 1 1 calc R
C10 C 0.7545(5) 0.0369(3) 0.6906(5) 0.0229(11) Uani 1 1 d .
C11 C 0.6185(6) 0.0121(3) 0.6746(5) 0.0244(12) Uani 1 1 d .
C12 C 0.7981(5) 0.2391(3) 0.8559(5) 0.0238(11) Uani 1 1 d .
H12A H 0.7583 0.2035 0.7878 0.029 Uiso 1 1 calc R
C13 C 0.7204(5) 0.2495(3) 0.9418(5) 0.0217(11) Uani 1 1 d .
H13A H 0.6354 0.2206 0.9231 0.026 Uiso 1 1 calc R
C14 C 0.7183(6) 0.3168(3) 1.0177(6) 0.0274(13) Uani 1 1 d .
H14A H 0.6836 0.3042 1.0904 0.033 Uiso 1 1 calc R
H14B H 0.6547 0.3518 0.9650 0.033 Uiso 1 1 calc R
C15 C 0.8540(6) 0.3536(3) 1.0662(5) 0.0277(12) Uani 1 1 d .
H15A H 0.8699 0.3854 0.9993 0.033 Uiso 1 1 calc R
H15B H 0.8515 0.3847 1.1387 0.033 Uiso 1 1 calc R
C16 C 0.9704(6) 0.3011(3) 1.1066(5) 0.0237(12) Uani 1 1 d .
H16A H 1.0178 0.3028 1.1984 0.028 Uiso 1 1 calc R
C17 C 1.0489(5) 0.2778(3) 1.0316(5) 0.0244(12) Uani 1 1 d .
H17A H 1.1438 0.2660 1.0782 0.029 Uiso 1 1 calc R
C18 C 1.0301(6) 0.2979(3) 0.8949(5) 0.0257(12) Uani 1 1 d .
H18A H 1.0821 0.2637 0.8572 0.031 Uiso 1 1 calc R
H18B H 1.0674 0.3470 0.8907 0.031 Uiso 1 1 calc R
C19 C 0.8834(6) 0.2970(3) 0.8169(6) 0.0278(13) Uani 1 1 d .
H19A H 0.8430 0.3450 0.8238 0.033 Uiso 1 1 calc R
H19B H 0.8808 0.2894 0.7275 0.033 Uiso 1 1 calc R
F1 F 0.4346(7) 0.2431(5) 1.0194(7) 0.148(4) Uani 1 1 d .
F2 F 0.3290(8) 0.2410(4) 0.8270(6) 0.133(3) Uani 1 1 d .
F3 F 0.2596(5) 0.1692(2) 0.9589(6) 0.0780(17) Uani 1 1 d .
F4 F 0.4551(4) 0.14569(19) 0.9039(4) 0.0547(11) Uani 1 1 d .
B1 B 0.3644(9) 0.1978(3) 0.9245(7) 0.0329(17) Uani 1 1 d .

loop_
_atom_site_aniso_label
_atom_site_aniso_U_11
_atom_site_aniso_U_22
_atom_site_aniso_U_33
_atom_site_aniso_U_23
_atom_site_aniso_U_13
_atom_site_aniso_U_12
Pt1 0.01646(14) 0.01771(14) 0.01829(14) 0.00020(7) 0.00287(8) -0.00211(8)
Cl1 0.0257(7) 0.0254(6) 0.0258(7) 0.0042(5) -0.0019(5) -0.0001(6)
N1 0.019(2) 0.019(2) 0.021(2) 0.0000(17) 0.0020(17) -0.0032(18)
N2 0.020(2) 0.022(2) 0.026(2) -0.0016(19) 0.0085(18) -0.0086(19)
N3 0.032(3) 0.031(3) 0.033(3) 0.004(2) 0.006(2) 0.000(2)
C1 0.015(2) 0.021(2) 0.022(3) 0.001(2) 0.002(2) 0.000(2)
C2 0.024(3) 0.020(3) 0.033(3) 0.006(2) 0.005(2) -0.007(2)
C3 0.022(3) 0.023(3) 0.026(3) 0.000(2) 0.002(2) -0.010(2)
C4 0.042(3) 0.038(3) 0.028(3) -0.006(3) 0.020(3) -0.010(3)
C5 0.024(3) 0.013(2) 0.026(3) 0.002(2) 0.010(2) 0.004(2)
C6 0.021(3) 0.025(3) 0.030(3) -0.002(2) 0.006(2) -0.001(2)
C7 0.032(3) 0.042(4) 0.043(4) -0.004(3) 0.020(3) -0.004(3)
C8 0.049(4) 0.051(4) 0.032(4) -0.004(3) 0.025(3) -0.011(3)
C9 0.036(3) 0.036(3) 0.029(3) 0.000(3) 0.010(3) -0.005(3)
C10 0.023(3) 0.018(2) 0.030(3) 0.001(2) 0.009(2) 0.001(2)
C11 0.037(3) 0.017(3) 0.018(3) 0.000(2) 0.005(2) 0.003(3)
C12 0.019(2) 0.026(3) 0.022(3) 0.003(2) -0.001(2) 0.004(2)
C13 0.017(2) 0.025(3) 0.020(3) 0.001(2) -0.001(2) 0.000(2)
C14 0.023(3) 0.029(3) 0.030(3) -0.004(2) 0.005(2) 0.000(2)
C15 0.032(3) 0.023(3) 0.027(3) -0.002(2) 0.006(2) 0.003(2)
C16 0.023(3) 0.020(3) 0.024(3) -0.006(2) -0.001(2) -0.007(2)
C17 0.018(3) 0.025(3) 0.030(3) 0.001(2) 0.005(2) -0.009(2)
C18 0.023(3) 0.030(3) 0.026(3) 0.007(2) 0.009(2) -0.001(2)
C19 0.029(3) 0.032(3) 0.024(3) 0.007(2) 0.009(2) -0.001(3)
F1 0.104(5) 0.195(8) 0.168(7) -0.132(7) 0.076(5) -0.075(6)
F2 0.178(7) 0.137(5) 0.127(5) 0.091(5) 0.117(5) 0.107(5)
F3 0.051(3) 0.038(2) 0.160(5) 0.027(3) 0.054(3) 0.008(2)
F4 0.040(2) 0.029(2) 0.100(4) 0.007(2) 0.028(2) -0.0028(18)
B1 0.057(5) 0.023(3) 0.027(4) 0.009(3) 0.025(3) 0.007(3)

loop_
_atom_type_symbol
_atom_type_description
_atom_type_scat_dispersion_real
_atom_type_scat_dispersion_imag
_atom_type_scat_source
C C 0.0033 0.0016 'International Tables Vol C Tables 4.2.6.8 and 6.1.1.4'
H H 0.0000 0.0000 'International Tables Vol C Tables 4.2.6.8 and 6.1.1.4'
B B 0.0013 0.0007 'International Tables Vol C Tables 4.2.6.8 and 6.1.1.4'
F F 0.0171 0.0103 'International Tables Vol C Tables 4.2.6.8 and 6.1.1.4'
Cl Cl 0.1484 0.1585 'International Tables Vol C Tables 4.2.6.8 and 6.1.1.4'
N N 0.0061 0.0033 'International Tables Vol C Tables 4.2.6.8 and 6.1.1.4'
Pt Pt -1.7033 8.3905 'International Tables Vol C Tables 4.2.6.8 and 6.1.1.4'

loop_
_geom_angle_atom_site_label_1
_geom_angle_atom_site_label_2
_geom_angle_atom_site_label_3
_geom_angle
C1 Pt1 C13 91.07(19)
C1 Pt1 C12 96.9(2)
C13 Pt1 C12 37.9(2)
C1 Pt1 C17 163.8(2)
C13 Pt1 C17 97.0(2)
C12 Pt1 C17 81.2(2)
C1 Pt1 C16 160.8(2)
C13 Pt1 C16 81.4(2)
C12 Pt1 C16 88.0(2)
C17 Pt1 C16 35.4(2)
C1 Pt1 Cl1 86.33(14)
C13 Pt1 Cl1 159.21(14)
C12 Pt1 Cl1 162.81(14)
C17 Pt1 Cl1 90.94(14)
C16 Pt1 Cl1 94.45(15)
C1 N1 C3 109.5(4)
C1 N1 C5 124.8(4)
C3 N1 C5 125.6(4)
C1 N2 C2 109.4(4)
C1 N2 C4 125.2(4)
C2 N2 C4 125.4(4)
N2 C1 N1 106.1(4)
N2 C1 Pt1 124.1(4)
N1 C1 Pt1 129.3(4)
C3 C2 N2 108.6(5)
C2 C3 N1 106.4(5)
C6 C5 C10 119.5(5)
C6 C5 N1 121.0(5)
C10 C5 N1 119.5(4)
C7 C6 C5 119.8(5)
C6 C7 C8 121.1(6)
C9 C8 C7 120.2(6)
C8 C9 C10 119.9(6)
C9 C10 C5 119.4(5)
C9 C10 C11 119.3(5)
C5 C10 C11 121.2(5)
N3 C11 C10 178.2(6)
C13 C12 C19 124.9(5)
C13 C12 Pt1 70.9(3)
C19 C12 Pt1 112.3(4)
C12 C13 C14 125.7(5)
C12 C13 Pt1 71.2(3)
C14 C13 Pt1 107.6(3)
C13 C14 C15 114.7(5)
C16 C15 C14 113.6(4)
C17 C16 C15 124.9(5)
C17 C16 Pt1 71.8(3)
C15 C16 Pt1 109.0(3)
C16 C17 C18 125.8(5)
C16 C17 Pt1 72.8(3)
C18 C17 Pt1 106.4(3)
C17 C18 C19 113.7(4)
C12 C19 C18 114.2(4)
F2 B1 F3 113.7(8)
F2 B1 F1 103.1(7)
F3 B1 F1 108.6(6)
F2 B1 F4 109.7(6)
F3 B1 F4 113.5(5)
F1 B1 F4 107.5(7)

loop_
_geom_bond_atom_site_label_1
_geom_bond_atom_site_label_2
_geom_bond_distance
Pt1 C1 2.011(5)
Pt1 C13 2.164(5)
Pt1 C12 2.167(5)
Pt1 C17 2.252(5)
Pt1 C16 2.265(5)
Pt1 Cl1 2.3176(13)
N1 C1 1.357(7)
N1 C3 1.405(6)
N1 C5 1.414(6)
N2 C1 1.344(6)
N2 C2 1.389(7)
N2 C4 1.462(7)
N3 C11 1.134(7)
C2 C3 1.321(8)
C5 C6 1.393(7)
C5 C10 1.411(7)
C6 C7 1.377(8)
C7 C8 1.381(9)
C8 C9 1.379(9)
C9 C10 1.403(8)
C10 C11 1.440(8)
C12 C13 1.408(7)
C12 C19 1.517(8)
C13 C14 1.501(7)
C14 C15 1.518(8)
C15 C16 1.514(8)
C16 C17 1.372(8)
C17 C18 1.514(8)
C18 C19 1.528(8)
F1 B1 1.384(10)
F2 B1 1.309(8)
F3 B1 1.345(9)
F4 B1 1.401(8)
